data_7014812
loop_
_publ_author_name
'Chmel, Nikola Paul'
'Allan, Laura E. N.'
'Becker, Jan M.'
'Clarkson, Guy J.'
'Turner, Scott S.'
'Scott, Peter'

_publ_section_title
;
 TTF salts of optically pure cobalt pyridine amidates; detection of
 soluble assemblies with stoichiometry corresponding to the solid
 state.
;
_journal_issue 8
_journal_name_full 'Dalton transactions (Cambridge, England : 2003)'
_journal_page_first 1722
_journal_page_last 1731
_journal_paper_doi 10.1039/c0dt01184c
_journal_volume 40
_journal_year 2011
_chemical_absolute_configuration rmad
_chemical_formula_sum 'C52 H46 Co N6 O4 S4'
_chemical_formula_weight 1006.12
_chemical_name_systematic
;
?
;
_space_group_IT_number 5
_symmetry_cell_setting monoclinic
_symmetry_space_group_name_Hall 'C 2y'
_symmetry_space_group_name_H-M 'C 1 2 1'
_atom_sites_solution_hydrogens geom
_atom_sites_solution_primary direct
_atom_sites_solution_secondary difmap
_audit_creation_method SHELXL-97
_cell_angle_alpha 90.00
_cell_angle_beta 109.222(5)
_cell_angle_gamma 90.00
_cell_formula_units_Z 2
_cell_length_a 15.8680(8)
_cell_length_b 10.5601(4)
_cell_length_c 15.6312(7)
_cell_measurement_reflns_used 1747
_cell_measurement_temperature 173(2)
_cell_measurement_theta_max 27.00
_cell_measurement_theta_min 2.90
_cell_volume 2473.3(2)
_computing_cell_refinement
;
CrysAlis RED, Oxford Diffraction Ltd.,
Version 1.171.32.24 (release 21-04-2008 CrysAlis171 .NET)
(compiled Apr 21 2008,18:23:10)
;
_computing_data_collection
;CrysAlis CCD, Oxford Diffraction Ltd.,
Version 1.171.32.24 (release 21-04-2008 CrysAlis171 .NET)
(compiled Apr 21 2008,18:23:10)
;
_computing_data_reduction
;
CrysAlis RED, Oxford Diffraction Ltd.,
Version 1.171.32.24 (release 21-04-2008 CrysAlis171 .NET)
(compiled Apr 21 2008,18:23:10)
;
_computing_molecular_graphics 'SHELXTL (Sheldrick, 1997)'
_computing_publication_material 'SHELXTL (Sheldrick, 1997)'
_computing_structure_refinement 'SHELXL-97 (Sheldrick, 1997)'
_computing_structure_solution 'SHELXS-97 (Sheldrick, 1990)'
_diffrn_ambient_temperature 173(2)
_diffrn_detector_area_resol_mean 10.3317
_diffrn_measured_fraction_theta_full 0.993
_diffrn_measured_fraction_theta_max 0.975
_diffrn_measurement_device_type 'Oxford Diffraction Gemini A Ultra'
_diffrn_measurement_method '\w - scans'
_diffrn_radiation_monochromator graphite
_diffrn_radiation_source 'Enhance (Mo) X-ray Source'
_diffrn_radiation_type MoK\a
_diffrn_radiation_wavelength 0.71073
_diffrn_reflns_av_R_equivalents 0.0352
_diffrn_reflns_av_sigmaI/netI 0.1069
_diffrn_reflns_limit_h_max 20
_diffrn_reflns_limit_h_min -18
_diffrn_reflns_limit_k_max 13
_diffrn_reflns_limit_k_min -13
_diffrn_reflns_limit_l_max 20
_diffrn_reflns_limit_l_min -20
_diffrn_reflns_number 10074
_diffrn_reflns_theta_full 25.00
_diffrn_reflns_theta_max 27.49
_diffrn_reflns_theta_min 4.10
_diffrn_standards_decay_% nil
_exptl_absorpt_coefficient_mu 0.567
_exptl_absorpt_correction_T_max 0.9832
_exptl_absorpt_correction_T_min 0.8146
_exptl_absorpt_correction_type multi-scan
_exptl_absorpt_process_details
;
CrysAlis RED, Oxford Diffraction Ltd.,
Version 1.171.32.24 (release 21-04-2008 CrysAlis171 .NET)
(compiled Apr 21 2008,18:23:10)
Empirical absorption correction using spherical harmonics,
implemented in SCALE3 ABSPACK scaling algorithm.
;
_exptl_crystal_colour brown
_exptl_crystal_density_diffrn 1.351
_exptl_crystal_density_method 'not measured'
_exptl_crystal_description block
_exptl_crystal_F_000 1046
_exptl_crystal_size_max 0.17
_exptl_crystal_size_mid 0.12
_exptl_crystal_size_min 0.03
_refine_diff_density_max 0.501
_refine_diff_density_min -0.545
_refine_diff_density_rms 0.061
_refine_ls_abs_structure_details 'Flack H D (1983), Acta Cryst. A39, 876-881, 2479 Friedel pairs'
_refine_ls_abs_structure_Flack 0.026(14)
_refine_ls_extinction_method none
_refine_ls_goodness_of_fit_ref 0.888
_refine_ls_hydrogen_treatment constr
_refine_ls_matrix_type full
_refine_ls_number_parameters 305
_refine_ls_number_reflns 5410
_refine_ls_number_restraints 43
_refine_ls_restrained_S_all 0.959
_refine_ls_R_factor_all 0.0658
_refine_ls_R_factor_gt 0.0405
_refine_ls_shift/su_max 0.001
_refine_ls_shift/su_mean 0.000
_refine_ls_structure_factor_coef Fsqd
_refine_ls_weighting_details 'calc w=1/[\s^2^(Fo^2^)+(0.0266P)^2^+0.0000P] where P=(Fo^2^+2Fc^2^)/3'
_refine_ls_weighting_scheme calc
_refine_ls_wR_factor_gt 0.0660
_refine_ls_wR_factor_ref 0.0695
_reflns_number_gt 3920
_reflns_number_total 5410
_reflns_threshold_expression >2sigma(I)
_cod_data_source_file C0DT01184C.TXT
_cod_data_source_block nc1
_cod_original_cell_volume 2473.26(19)
_cod_original_sg_symbol_H-M C2
_cod_database_code 7014812

loop_
_symmetry_equiv_pos_as_xyz
'x, y, z'
'-x, y, -z'
'x+1/2, y+1/2, z'
'-x+1/2, y+1/2, -z'

loop_
_atom_site_label
_atom_site_type_symbol
_atom_site_fract_x
_atom_site_fract_y
_atom_site_fract_z
_atom_site_U_iso_or_equiv
_atom_site_adp_type
_atom_site_occupancy
_atom_site_symmetry_multiplicity
_atom_site_calc_flag
_atom_site_refinement_flags
_atom_site_disorder_assembly
_atom_site_disorder_group
Co1 Co 0.0000 0.82847(5) 0.5000 0.01148(15) Uani 1 2 d S . .
C1 C -0.1497(2) 0.6936(4) 0.2201(2) 0.0326(9) Uani 1 1 d . . .
H1A H -0.0912 0.6956 0.2163 0.039 Uiso 1 1 calc R . .
C2 C -0.2216(2) 0.7286(4) 0.1456(3) 0.0395(10) Uani 1 1 d U . .
H2A H -0.2116 0.7559 0.0918 0.047 Uiso 1 1 calc R . .
C3 C -0.3073(2) 0.7245(4) 0.1484(2) 0.0333(9) Uani 1 1 d . . .
H3A H -0.3564 0.7464 0.0966 0.040 Uiso 1 1 calc R . .
C4 C -0.3208(2) 0.6882(4) 0.2274(3) 0.0336(9) Uani 1 1 d . . .
H4A H -0.3795 0.6870 0.2307 0.040 Uiso 1 1 calc R . .
C5 C -0.2491(2) 0.6536(3) 0.3019(3) 0.0260(8) Uani 1 1 d . . .
H5A H -0.2593 0.6276 0.3558 0.031 Uiso 1 1 calc R . .
C6 C -0.16195(19) 0.6561(3) 0.2992(2) 0.0162(7) Uani 1 1 d . . .
C7 C -0.08540(19) 0.6093(3) 0.3799(2) 0.0164(7) Uani 1 1 d . . .
H7A H -0.1096 0.6049 0.4313 0.020 Uiso 1 1 calc R . .
C8 C -0.0619(2) 0.4725(3) 0.3636(2) 0.0213(8) Uani 1 1 d . . .
H8A H -0.0122 0.4430 0.4158 0.032 Uiso 1 1 calc R . .
H8B H -0.0444 0.4690 0.3090 0.032 Uiso 1 1 calc R . .
H8C H -0.1139 0.4180 0.3554 0.032 Uiso 1 1 calc R . .
N1 N -0.00882(15) 0.6959(2) 0.40989(17) 0.0122(6) Uani 1 1 d . . .
C9 C 0.06371(19) 0.6817(3) 0.3862(2) 0.0138(7) Uani 1 1 d . . .
O1 O 0.07613(13) 0.61093(19) 0.32701(15) 0.0184(5) Uani 1 1 d . . .
N3 N 0.11719(14) 0.8344(3) 0.50250(15) 0.0113(5) Uani 1 1 d . . .
C10 C 0.13867(19) 0.7645(3) 0.4413(2) 0.0116(7) Uani 1 1 d . . .
C11 C 0.22341(19) 0.7754(3) 0.4351(2) 0.0156(7) Uani 1 1 d . . .
H11A H 0.2407 0.7262 0.3928 0.019 Uiso 1 1 calc R . .
C12 C 0.28228(19) 0.8600(3) 0.4922(2) 0.0171(8) Uani 1 1 d . . .
H12A H 0.3408 0.8683 0.4890 0.020 Uiso 1 1 calc R . .
C13 C 0.25771(18) 0.9328(3) 0.5541(2) 0.0137(7) Uani 1 1 d . . .
H13A H 0.2983 0.9905 0.5933 0.016 Uiso 1 1 calc R . .
C14 C 0.17130(18) 0.9181(3) 0.5566(2) 0.0127(7) Uani 1 1 d . . .
C15 C 0.12768(19) 0.9947(3) 0.6115(2) 0.0143(7) Uani 1 1 d . . .
O2 O 0.16922(12) 1.08196(18) 0.66147(14) 0.0165(5) Uani 1 1 d . . .
N2 N 0.04310(15) 0.9584(2) 0.59543(18) 0.0111(6) Uani 1 1 d . . .
C16 C -0.01175(18) 1.0302(3) 0.6396(2) 0.0162(7) Uani 1 1 d . . .
H16A H -0.0699 0.9840 0.6240 0.019 Uiso 1 1 calc R . .
C17 C -0.0344(2) 1.1612(3) 0.5975(2) 0.0195(8) Uani 1 1 d . . .
H17A H -0.0659 1.1527 0.5323 0.029 Uiso 1 1 calc R . .
H17B H 0.0208 1.2094 0.6072 0.029 Uiso 1 1 calc R . .
H17C H -0.0725 1.2058 0.6258 0.029 Uiso 1 1 calc R . .
C18 C 0.0249(2) 1.0335(4) 0.7424(2) 0.0275(5) Uani 1 1 d U . .
C19 C 0.0672(2) 1.1381(3) 0.7927(2) 0.0289(5) Uani 1 1 d U . .
H19A H 0.0795 1.2099 0.7622 0.035 Uiso 1 1 calc R . .
C20 C 0.0916(2) 1.1395(4) 0.8857(2) 0.0333(5) Uani 1 1 d U . .
H20A H 0.1189 1.2130 0.9181 0.040 Uiso 1 1 calc R . .
C21 C 0.0771(2) 1.0370(4) 0.9322(3) 0.0406(6) Uani 1 1 d U . .
H21A H 0.0975 1.0370 0.9966 0.049 Uiso 1 1 calc R . .
C22 C 0.0325(3) 0.9330(4) 0.8846(3) 0.0428(6) Uani 1 1 d U . .
H22A H 0.0192 0.8627 0.9160 0.051 Uiso 1 1 calc R . .
C23 C 0.0070(3) 0.9322(4) 0.7901(3) 0.0389(6) Uani 1 1 d U . .
H23A H -0.0234 0.8604 0.7577 0.047 Uiso 1 1 calc R . .
S1 S 0.04349(5) 0.54790(10) 0.14680(6) 0.0303(2) Uani 1 1 d . . .
S2 S 0.14226(5) 0.53597(11) 0.01986(6) 0.0359(3) Uani 1 1 d . . .
C24 C 0.03953(19) 0.5380(4) 0.0358(2) 0.0273(8) Uani 1 1 d . . .
C25 C 0.2034(2) 0.5466(4) 0.1335(2) 0.0335(9) Uani 1 1 d . . .
H25A H 0.2668 0.5476 0.1541 0.040 Uiso 1 1 calc R . .
C26 C 0.1582(2) 0.5532(4) 0.1906(2) 0.0280(8) Uani 1 1 d . . .
H26A H 0.1880 0.5606 0.2540 0.034 Uiso 1 1 calc R . .

loop_
_atom_site_aniso_label
_atom_site_aniso_U_11
_atom_site_aniso_U_22
_atom_site_aniso_U_33
_atom_site_aniso_U_23
_atom_site_aniso_U_13
_atom_site_aniso_U_12
Co1 0.0082(3) 0.0111(3) 0.0144(3) 0.000 0.0027(3) 0.000
C1 0.0196(18) 0.055(3) 0.025(2) 0.008(2) 0.0099(17) 0.0143(19)
C2 0.038(2) 0.059(3) 0.024(2) 0.0089(19) 0.0139(19) 0.015(2)
C3 0.025(2) 0.042(2) 0.024(2) -0.0025(18) -0.0044(17) 0.0073(18)
C4 0.0144(18) 0.041(2) 0.042(3) 0.002(2) 0.0047(19) -0.0027(17)
C5 0.0170(18) 0.031(2) 0.029(2) 0.0017(17) 0.0075(17) -0.0036(16)
C6 0.0152(17) 0.0140(17) 0.0182(19) -0.0047(14) 0.0039(15) -0.0026(13)
C7 0.0115(16) 0.0164(17) 0.021(2) -0.0002(15) 0.0053(15) 0.0005(14)
C8 0.0196(18) 0.0143(17) 0.029(2) -0.0023(15) 0.0072(17) -0.0026(14)
N1 0.0126(14) 0.0100(13) 0.0134(14) -0.0015(12) 0.0037(12) 0.0012(11)
C9 0.0115(16) 0.0125(16) 0.0143(18) 0.0037(14) -0.0001(14) 0.0047(13)
O1 0.0161(11) 0.0222(13) 0.0160(13) -0.0051(10) 0.0042(11) 0.0033(10)
N3 0.0105(12) 0.0108(12) 0.0134(13) 0.0050(14) 0.0049(11) 0.0040(13)
C10 0.0132(16) 0.0101(15) 0.0112(17) 0.0029(13) 0.0035(14) 0.0045(13)
C11 0.0116(16) 0.0136(16) 0.0226(19) 0.0013(15) 0.0067(15) 0.0050(13)
C12 0.0082(15) 0.018(2) 0.026(2) 0.0062(14) 0.0064(15) 0.0026(13)
C13 0.0076(15) 0.0089(16) 0.0224(19) 0.0013(14) 0.0019(15) 0.0000(13)
C14 0.0111(16) 0.0112(16) 0.0141(17) 0.0023(14) 0.0018(15) -0.0013(14)
C15 0.0095(16) 0.0156(18) 0.0143(18) 0.0033(14) -0.0008(14) -0.0013(13)
O2 0.0120(11) 0.0173(12) 0.0198(13) -0.0051(10) 0.0048(10) -0.0047(9)
N2 0.0099(13) 0.0087(13) 0.0163(15) -0.0019(11) 0.0064(12) -0.0021(11)
C16 0.0095(15) 0.0193(17) 0.0202(17) 0.0010(16) 0.0053(14) 0.0013(14)
C17 0.0188(17) 0.0175(18) 0.0205(19) -0.0051(15) 0.0042(15) 0.0071(14)
C18 0.0319(12) 0.0345(12) 0.0211(11) -0.0051(10) 0.0156(10) -0.0005(10)
C19 0.0315(12) 0.0366(12) 0.0229(11) -0.0064(10) 0.0149(10) -0.0019(10)
C20 0.0368(12) 0.0406(12) 0.0247(11) -0.0071(10) 0.0133(10) -0.0020(10)
C21 0.0519(12) 0.0431(12) 0.0249(11) -0.0051(10) 0.0100(10) -0.0007(11)
C22 0.0518(12) 0.0413(12) 0.0259(11) -0.0021(10) 0.0091(11) -0.0017(11)
C23 0.0539(12) 0.0373(12) 0.0238(11) -0.0038(10) 0.0107(11) -0.0012(11)
S1 0.0205(4) 0.0522(6) 0.0161(5) -0.0026(5) 0.0030(4) 0.0031(5)
S2 0.0218(5) 0.0635(7) 0.0226(5) -0.0023(5) 0.0075(4) -0.0031(5)
C24 0.0224(17) 0.040(2) 0.0174(19) 0.0004(18) 0.0040(15) 0.0014(17)
C25 0.0180(17) 0.054(3) 0.024(2) -0.001(2) 0.0001(16) -0.006(2)
C26 0.0200(17) 0.039(2) 0.0189(19) -0.0052(19) -0.0020(15) 0.0011(18)

loop_
_atom_type_symbol
_atom_type_description
_atom_type_scat_dispersion_real
_atom_type_scat_dispersion_imag
_atom_type_scat_source
C C 0.0033 0.0016 'International Tables Vol C Tables 4.2.6.8 and 6.1.1.4'
H H 0.0000 0.0000 'International Tables Vol C Tables 4.2.6.8 and 6.1.1.4'
N N 0.0061 0.0033 'International Tables Vol C Tables 4.2.6.8 and 6.1.1.4'
O O 0.0106 0.0060 'International Tables Vol C Tables 4.2.6.8 and 6.1.1.4'
S S 0.1246 0.1234 'International Tables Vol C Tables 4.2.6.8 and 6.1.1.4'
Co Co 0.3494 0.9721 'International Tables Vol C Tables 4.2.6.8 and 6.1.1.4'

loop_
_geom_angle_atom_site_label_1
_geom_angle_atom_site_label_2
_geom_angle_atom_site_label_3
_geom_angle
_geom_angle_site_symmetry_1
_geom_angle_site_symmetry_3
_geom_angle_publ_flag
N3 Co1 N3 176.13(19) . 2_556 ?
N3 Co1 N1 82.67(11) . . ?
N3 Co1 N1 100.12(10) 2_556 . ?
N3 Co1 N1 100.12(10) . 2_556 ?
N3 Co1 N1 82.67(11) 2_556 2_556 ?
N1 Co1 N1 88.71(15) . 2_556 ?
N3 Co1 N2 82.23(11) . . ?
N3 Co1 N2 95.07(10) 2_556 . ?
N1 Co1 N2 164.72(9) . . ?
N1 Co1 N2 91.62(9) 2_556 . ?
N3 Co1 N2 95.07(10) . 2_556 ?
N3 Co1 N2 82.23(11) 2_556 2_556 ?
N1 Co1 N2 91.62(9) . 2_556 ?
N1 Co1 N2 164.72(9) 2_556 2_556 ?
N2 Co1 N2 92.05(15) . 2_556 ?
C6 C1 C2 120.8(3) . . ?
C6 C1 H1A 119.6 . . ?
C2 C1 H1A 119.6 . . ?
C3 C2 C1 120.9(3) . . ?
C3 C2 H2A 119.6 . . ?
C1 C2 H2A 119.6 . . ?
C4 C3 C2 119.1(3) . . ?
C4 C3 H3A 120.5 . . ?
C2 C3 H3A 120.5 . . ?
C3 C4 C5 120.1(3) . . ?
C3 C4 H4A 119.9 . . ?
C5 C4 H4A 119.9 . . ?
C4 C5 C6 121.1(3) . . ?
C4 C5 H5A 119.4 . . ?
C6 C5 H5A 119.4 . . ?
C1 C6 C5 117.9(3) . . ?
C1 C6 C7 122.1(3) . . ?
C5 C6 C7 119.9(3) . . ?
N1 C7 C6 114.5(2) . . ?
N1 C7 C8 114.7(2) . . ?
C6 C7 C8 109.9(3) . . ?
N1 C7 H7A 105.6 . . ?
C6 C7 H7A 105.6 . . ?
C8 C7 H7A 105.6 . . ?
C7 C8 H8A 109.5 . . ?
C7 C8 H8B 109.5 . . ?
H8A C8 H8B 109.5 . . ?
C7 C8 H8C 109.5 . . ?
H8A C8 H8C 109.5 . . ?
H8B C8 H8C 109.5 . . ?
C9 N1 C7 122.8(3) . . ?
C9 N1 Co1 114.7(2) . . ?
C7 N1 Co1 122.05(17) . . ?
O1 C9 N1 129.3(3) . . ?
O1 C9 C10 119.0(2) . . ?
N1 C9 C10 111.7(3) . . ?
C14 N3 C10 124.0(2) . . ?
C14 N3 Co1 118.2(2) . . ?
C10 N3 Co1 117.2(2) . . ?
N3 C10 C11 119.1(3) . . ?
N3 C10 C9 113.1(2) . . ?
C11 C10 C9 127.8(3) . . ?
C10 C11 C12 118.2(3) . . ?
C10 C11 H11A 120.9 . . ?
C12 C11 H11A 120.9 . . ?
C11 C12 C13 121.5(3) . . ?
C11 C12 H12A 119.3 . . ?
C13 C12 H12A 119.3 . . ?
C12 C13 C14 117.5(3) . . ?
C12 C13 H13A 121.2 . . ?
C14 C13 H13A 121.2 . . ?
N3 C14 C13 119.6(3) . . ?
N3 C14 C15 113.5(2) . . ?
C13 C14 C15 126.7(3) . . ?
O2 C15 N2 128.3(3) . . ?
O2 C15 C14 120.5(2) . . ?
N2 C15 C14 111.1(3) . . ?
C15 N2 C16 118.1(2) . . ?
C15 N2 Co1 114.66(19) . . ?
C16 N2 Co1 126.57(18) . . ?
N2 C16 C18 115.1(2) . . ?
N2 C16 C17 110.7(2) . . ?
C18 C16 C17 113.0(3) . . ?
N2 C16 H16A 105.7 . . ?
C18 C16 H16A 105.7 . . ?
C17 C16 H16A 105.7 . . ?
C16 C17 H17A 109.5 . . ?
C16 C17 H17B 109.5 . . ?
H17A C17 H17B 109.5 . . ?
C16 C17 H17C 109.5 . . ?
H17A C17 H17C 109.5 . . ?
H17B C17 H17C 109.5 . . ?
C23 C18 C19 117.0(3) . . ?
C23 C18 C16 118.5(3) . . ?
C19 C18 C16 124.1(3) . . ?
C20 C19 C18 121.4(3) . . ?
C20 C19 H19A 119.3 . . ?
C18 C19 H19A 119.3 . . ?
C21 C20 C19 121.0(4) . . ?
C21 C20 H20A 119.5 . . ?
C19 C20 H20A 119.5 . . ?
C20 C21 C22 119.3(4) . . ?
C20 C21 H21A 120.3 . . ?
C22 C21 H21A 120.3 . . ?
C21 C22 C23 119.5(4) . . ?
C21 C22 H22A 120.3 . . ?
C23 C22 H22A 120.3 . . ?
C18 C23 C22 121.6(4) . . ?
C18 C23 H23A 119.2 . . ?
C22 C23 H23A 119.2 . . ?
C24 S1 C26 94.95(15) . . ?
C25 S2 C24 95.08(15) . . ?
C24 C24 S1 122.7(3) 2 . ?
C24 C24 S2 122.2(3) 2 . ?
S1 C24 S2 115.05(18) . . ?
C26 C25 S2 117.0(3) . . ?
C26 C25 H25A 121.5 . . ?
S2 C25 H25A 121.5 . . ?
C25 C26 S1 117.9(3) . . ?
C25 C26 H26A 121.0 . . ?
S1 C26 H26A 121.0 . . ?

loop_
_geom_bond_atom_site_label_1
_geom_bond_atom_site_label_2
_geom_bond_distance
_geom_bond_site_symmetry_2
_geom_bond_publ_flag
Co1 N3 1.848(2) . ?
Co1 N3 1.848(2) 2_556 ?
Co1 N1 1.958(2) . ?
Co1 N1 1.958(2) 2_556 ?
Co1 N2 1.976(3) . ?
Co1 N2 1.976(2) 2_556 ?
C1 C6 1.372(4) . ?
C1 C2 1.386(5) . ?
C1 H1A 0.9500 . ?
C2 C3 1.375(5) . ?
C2 H2A 0.9500 . ?
C3 C4 1.374(5) . ?
C3 H3A 0.9500 . ?
C4 C5 1.382(5) . ?
C4 H4A 0.9500 . ?
C5 C6 1.398(4) . ?
C5 H5A 0.9500 . ?
C6 C7 1.517(4) . ?
C7 N1 1.469(4) . ?
C7 C8 1.535(4) . ?
C7 H7A 1.0000 . ?
C8 H8A 0.9800 . ?
C8 H8B 0.9800 . ?
C8 H8C 0.9800 . ?
N1 C9 1.329(3) . ?
C9 O1 1.254(3) . ?
C9 C10 1.499(4) . ?
N3 C14 1.325(4) . ?
N3 C10 1.338(4) . ?
C10 C11 1.385(4) . ?
C11 C12 1.385(4) . ?
C11 H11A 0.9500 . ?
C12 C13 1.388(4) . ?
C12 H12A 0.9500 . ?
C13 C14 1.393(4) . ?
C13 H13A 0.9500 . ?
C14 C15 1.504(4) . ?
C15 O2 1.247(3) . ?
C15 N2 1.338(3) . ?
N2 C16 1.486(3) . ?
C16 C18 1.518(4) . ?
C16 C17 1.523(4) . ?
C16 H16A 1.0000 . ?
C17 H17A 0.9800 . ?
C17 H17B 0.9800 . ?
C17 H17C 0.9800 . ?
C18 C23 1.385(5) . ?
C18 C19 1.394(5) . ?
C19 C20 1.376(5) . ?
C19 H19A 0.9500 . ?
C20 C21 1.365(5) . ?
C20 H20A 0.9500 . ?
C21 C22 1.384(5) . ?
C21 H21A 0.9500 . ?
C22 C23 1.398(5) . ?
C22 H22A 0.9500 . ?
C23 H23A 0.9500 . ?
S1 C24 1.719(3) . ?
S1 C26 1.722(3) . ?
S2 C25 1.725(3) . ?
S2 C24 1.728(3) . ?
C24 C24 1.379(6) 2 ?
C25 C26 1.318(4) . ?
C25 H25A 0.9500 . ?
C26 H26A 0.9500 . ?

loop_
_geom_hbond_atom_site_label_D
_geom_hbond_atom_site_label_H
_geom_hbond_atom_site_label_A
_geom_hbond_distance_DH
_geom_hbond_distance_HA
_geom_hbond_distance_DA
_geom_hbond_angle_DHA
_geom_hbond_site_symmetry_A
C26 H26A O1 0.95 2.46 2.905(4) 108.3 .
C26 H26A O2 0.95 2.23 2.961(4) 133.4 4_546
C25 H25A O2 0.95 2.75 3.198(4) 109.9 4_546
C13 H13A O1 0.95 2.35 3.274(4) 165.4 4_556
C11 H11A O2 0.95 2.42 3.323(3) 157.8 4_546
